data_7229220
loop_
_publ_author_name
'Shemchuk, Oleksii'
'Degli Esposti, Lorenzo'
'Grepioni, Fabrizia'
'Braga, Dario'

_publ_section_title
;
 Ionic co-crystals of enantiopure and racemic histidine with calcium
 halides
;
_journal_name_full CrystEngComm
_journal_paper_doi 10.1039/C7CE01326D
_journal_year 2017
_chemical_absolute_configuration syn
_chemical_formula_moiety 'C12 H22 Ca N6 O6, 2(I), H2 O'
_chemical_formula_sum 'C12 H24 Ca I2 N6 O7'
_chemical_formula_weight 658.25
_chemical_name_systematic
;
 ?
;
_space_group_IT_number 20
_symmetry_cell_setting orthorhombic
_symmetry_space_group_name_Hall 'C 2c 2'
_symmetry_space_group_name_H-M 'C 2 2 21'
_atom_sites_solution_hydrogens geom
_atom_sites_solution_primary direct
_atom_sites_solution_secondary difmap
_audit_creation_method SHELXL-97
_audit_update_record
;
2017-09-18 deposited with the CCDC.
2017-09-21 downloaded from the CCDC.
;
_cell_angle_alpha 90.00
_cell_angle_beta 90.00
_cell_angle_gamma 90.00
_cell_formula_units_Z 4
_cell_length_a 4.9123(6)
_cell_length_b 20.333(2)
_cell_length_c 23.505(3)
_cell_measurement_reflns_used 732
_cell_measurement_temperature 293(2)
_cell_measurement_theta_max 29.4496
_cell_measurement_theta_min 3.2815
_cell_volume 2347.7(5)
_computing_structure_refinement 'SHELXL-97 (Sheldrick, 2008)'
_diffrn_ambient_temperature 293(2)
_diffrn_detector 'CCD plate'
_diffrn_detector_area_resol_mean 16.1340
_diffrn_detector_type Sapphire3
_diffrn_measured_fraction_theta_full 0.995
_diffrn_measured_fraction_theta_max 0.832
_diffrn_measurement_device_type 'Xcalibur, Sapphire3'
_diffrn_radiation_monochromator graphite
_diffrn_radiation_source 'fine-focus sealed tube'
_diffrn_radiation_type MoK\a
_diffrn_radiation_wavelength 0.71073
_diffrn_reflns_av_R_equivalents 0.0566
_diffrn_reflns_av_sigmaI/netI 0.1522
_diffrn_reflns_limit_h_max 6
_diffrn_reflns_limit_h_min -3
_diffrn_reflns_limit_k_max 27
_diffrn_reflns_limit_k_min -14
_diffrn_reflns_limit_l_max 31
_diffrn_reflns_limit_l_min -18
_diffrn_reflns_number 3715
_diffrn_reflns_theta_full 25.00
_diffrn_reflns_theta_max 29.45
_diffrn_reflns_theta_min 3.28
_exptl_absorpt_coefficient_mu 2.939
_exptl_absorpt_correction_T_max 1.00000
_exptl_absorpt_correction_T_min 0.78618
_exptl_absorpt_correction_type multi-scan
_exptl_absorpt_process_details
;
CrysAlisPro 1.171.38.46 (Rigaku Oxford Diffraction, 2015)
Empirical absorption correction using spherical harmonics,
 implemented in SCALE3 ABSPACK scaling algorithm.
;
_exptl_crystal_colour colorless
_exptl_crystal_density_diffrn 1.862
_exptl_crystal_density_method 'not measured'
_exptl_crystal_description prism
_exptl_crystal_F_000 1280
_exptl_crystal_size_max 0.05
_exptl_crystal_size_mid 0.04
_exptl_crystal_size_min 0.03
_refine_diff_density_max 0.684
_refine_diff_density_min -0.755
_refine_diff_density_rms 0.150
_refine_ls_abs_structure_details 'Flack H D (1983), Acta Cryst. A39, 876-881'
_refine_ls_abs_structure_Flack -0.03(6)
_refine_ls_extinction_method none
_refine_ls_goodness_of_fit_ref 1.038
_refine_ls_hydrogen_treatment constr
_refine_ls_matrix_type full
_refine_ls_number_parameters 129
_refine_ls_number_reflns 2389
_refine_ls_number_restraints 0
_refine_ls_restrained_S_all 1.038
_refine_ls_R_factor_all 0.1619
_refine_ls_R_factor_gt 0.0698
_refine_ls_shift/su_max 0.000
_refine_ls_shift/su_mean 0.000
_refine_ls_structure_factor_coef Fsqd
_refine_ls_weighting_details 'calc w=1/[\s^2^(Fo^2^)+(0.0097P)^2^+0.0000P] where P=(Fo^2^+2Fc^2^)/3'
_refine_ls_weighting_scheme calc
_refine_ls_wR_factor_gt 0.0831
_refine_ls_wR_factor_ref 0.1058
_reflns_number_gt 1296
_reflns_number_total 2389
_reflns_threshold_expression >2\s(I)
_cod_data_source_file c7ce01326d2.cif
_cod_data_source_block cai2-lhi
_cod_original_cell_volume 2347.8(5)
_cod_original_sg_symbol_H-M C2221
_cod_database_code 7229220

loop_
_symmetry_equiv_pos_as_xyz
'x, y, z'
'-x, -y, z+1/2'
'x, -y, -z'
'-x, y, -z+1/2'
'x+1/2, y+1/2, z'
'-x+1/2, -y+1/2, z+1/2'
'x+1/2, -y+1/2, -z'
'-x+1/2, y+1/2, -z+1/2'

loop_
_atom_site_label
_atom_site_type_symbol
_atom_site_fract_x
_atom_site_fract_y
_atom_site_fract_z
_atom_site_U_iso_or_equiv
_atom_site_adp_type
_atom_site_occupancy
_atom_site_symmetry_multiplicity
_atom_site_calc_flag
_atom_site_refinement_flags
I1 I 0.18275(19) 0.06156(4) 0.13997(4) 0.0615(3) Uani 1 1 d .
Ca1 Ca 0.5000 0.27209(17) 0.2500 0.0310(8) Uani 1 2 d S
N2 N 0.283(2) 0.4334(5) 0.0726(4) 0.056(3) Uani 1 1 d .
H3 H 0.3671 0.4665 0.0872 0.067 Uiso 1 1 calc R
N3 N -0.2967(17) 0.1863(4) 0.1008(3) 0.038(2) Uani 1 1 d .
H3A H -0.2309 0.1508 0.1183 0.056 Uiso 1 1 calc R
H3B H -0.3556 0.1752 0.0663 0.056 Uiso 1 1 calc R
H3C H -0.4343 0.2027 0.1209 0.056 Uiso 1 1 calc R
N1 N 0.158(2) 0.3575(4) 0.0108(4) 0.038(2) Uani 1 1 d .
C5 C -0.078(2) 0.2367(5) 0.0956(4) 0.028(3) Uani 1 1 d .
H5 H 0.0708 0.2186 0.0726 0.033 Uiso 1 1 calc R
C3 C 0.012(2) 0.3501(6) 0.0595(4) 0.033(3) Uani 1 1 d .
O3 O 0.5000 0.3865(6) 0.2500 0.084(5) Uani 1 2 d S
HW1 H 0.6485 0.4143 0.2532 0.100 Uiso 1 1 d .
C2 C 0.324(3) 0.4073(6) 0.0207(5) 0.051(3) Uani 1 1 d .
H2 H 0.4535 0.4225 -0.0051 0.062 Uiso 1 1 calc R
C6 C 0.033(2) 0.2544(5) 0.1551(4) 0.023(3) Uani 1 1 d .
C4 C -0.195(2) 0.2954(5) 0.0653(4) 0.038(3) Uani 1 1 d .
H4A H -0.3516 0.3116 0.0864 0.046 Uiso 1 1 calc R
H4B H -0.2575 0.2823 0.0279 0.046 Uiso 1 1 calc R
C1 C 0.081(3) 0.3969(6) 0.0973(5) 0.053(4) Uani 1 1 d .
H1 H 0.0064 0.4032 0.1332 0.064 Uiso 1 1 calc R
O5 O 0.5000 0.1568(6) 0.2500 0.092(5) Uani 1 2 d S
HW2 H 0.5674 0.1288 0.2814 0.110 Uiso 1 1 d .
O1 O 0.2824(14) 0.2533(3) 0.1612(2) 0.0325(19) Uani 1 1 d .
O2 O -0.1330(14) 0.2700(4) 0.1906(3) 0.056(3) Uani 1 1 d .
O4 O 0.0000 0.4633(6) 0.2500 0.090(5) Uani 1 2 d S
HW3 H -0.1108 0.4939 0.2214 0.108 Uiso 1 1 d .

loop_
_atom_site_aniso_label
_atom_site_aniso_U_11
_atom_site_aniso_U_22
_atom_site_aniso_U_33
_atom_site_aniso_U_23
_atom_site_aniso_U_13
_atom_site_aniso_U_12
I1 0.0581(5) 0.0427(4) 0.0836(6) -0.0076(6) -0.0272(6) 0.0016(6)
Ca1 0.0243(18) 0.046(2) 0.0224(16) 0.000 0.0022(14) 0.000
N2 0.085(9) 0.027(5) 0.054(6) 0.000(6) -0.007(7) -0.019(8)
N3 0.024(5) 0.044(5) 0.045(6) -0.002(5) 0.000(5) 0.006(6)
N1 0.058(7) 0.019(5) 0.036(6) 0.005(5) 0.002(6) -0.001(6)
C5 0.027(7) 0.032(6) 0.024(6) 0.001(6) -0.005(5) -0.004(6)
C3 0.043(8) 0.037(7) 0.020(6) 0.003(6) -0.006(6) 0.007(7)
O3 0.072(10) 0.055(9) 0.123(13) 0.000 -0.017(9) 0.000
C2 0.062(9) 0.056(8) 0.037(7) 0.004(7) 0.007(8) -0.005(9)
C6 0.020(6) 0.031(6) 0.019(6) -0.006(5) 0.004(5) 0.000(6)
C4 0.030(7) 0.048(7) 0.037(7) -0.001(6) 0.012(6) -0.005(7)
C1 0.076(11) 0.046(8) 0.038(7) -0.009(7) 0.000(7) -0.012(8)
O5 0.160(14) 0.051(8) 0.064(9) 0.000 -0.072(9) 0.000
O1 0.012(4) 0.053(5) 0.032(4) -0.007(3) 0.000(3) 0.002(4)
O2 0.024(5) 0.122(8) 0.021(4) -0.018(5) 0.004(4) -0.012(6)
O4 0.124(12) 0.045(8) 0.100(11) 0.000 -0.054(10) 0.000

loop_
_atom_type_symbol
_atom_type_description
_atom_type_scat_dispersion_real
_atom_type_scat_dispersion_imag
_atom_type_scat_source
C C 0.0033 0.0016 'International Tables Vol C Tables 4.2.6.8 and 6.1.1.4'
H H 0.0000 0.0000 'International Tables Vol C Tables 4.2.6.8 and 6.1.1.4'
N N 0.0061 0.0033 'International Tables Vol C Tables 4.2.6.8 and 6.1.1.4'
O O 0.0106 0.0060 'International Tables Vol C Tables 4.2.6.8 and 6.1.1.4'
Ca Ca 0.2262 0.3064 'International Tables Vol C Tables 4.2.6.8 and 6.1.1.4'
I I -0.4742 1.8119 'International Tables Vol C Tables 4.2.6.8 and 6.1.1.4'

loop_
_geom_angle_atom_site_label_1
_geom_angle_atom_site_label_2
_geom_angle_atom_site_label_3
_geom_angle
_geom_angle_site_symmetry_1
_geom_angle_site_symmetry_3
O2 Ca1 O2 177.9(5) 4 1_655
O2 Ca1 O3 91.1(2) 4 .
O2 Ca1 O3 91.1(2) 1_655 .
O2 Ca1 O5 88.9(2) 4 .
O2 Ca1 O5 88.9(2) 1_655 .
O3 Ca1 O5 180.000(2) . .
O2 Ca1 O1 79.3(2) 4 4_655
O2 Ca1 O1 100.4(2) 1_655 4_655
O3 Ca1 O1 99.27(18) . 4_655
O5 Ca1 O1 80.73(18) . 4_655
O2 Ca1 O1 100.4(2) 4 .
O2 Ca1 O1 79.3(2) 1_655 .
O3 Ca1 O1 99.27(18) . .
O5 Ca1 O1 80.73(18) . .
O1 Ca1 O1 161.5(4) 4_655 .
O2 Ca1 C6 97.8(2) 4 4_655
O2 Ca1 C6 82.0(2) 1_655 4_655
O3 Ca1 C6 96.40(19) . 4_655
O5 Ca1 C6 83.60(19) . 4_655
O1 Ca1 C6 18.7(2) 4_655 4_655
O1 Ca1 C6 155.7(2) . 4_655
O2 Ca1 C6 82.0(2) 4 .
O2 Ca1 C6 97.8(2) 1_655 .
O3 Ca1 C6 96.40(19) . .
O5 Ca1 C6 83.60(19) . .
O1 Ca1 C6 155.7(2) 4_655 .
O1 Ca1 C6 18.7(2) . .
C6 Ca1 C6 167.2(4) 4_655 .
C2 N2 C1 106.2(10) . .
C2 N1 C3 105.1(10) . .
N3 C5 C4 108.0(8) . .
N3 C5 C6 109.9(8) . .
C4 C5 C6 112.2(9) . .
C1 C3 N1 110.3(11) . .
C1 C3 C4 128.9(11) . .
N1 C3 C4 120.8(10) . .
N1 C2 N2 111.7(11) . .
O2 C6 O1 126.4(9) . .
O2 C6 C5 116.6(9) . .
O1 C6 C5 116.9(9) . .
O2 C6 Ca1 88.4(6) . .
O1 C6 Ca1 38.2(4) . .
C5 C6 Ca1 154.9(7) . .
C5 C4 C3 111.5(9) . .
C3 C1 N2 106.6(11) . .
C6 O1 Ca1 123.1(6) . .
C6 O2 Ca1 163.9(8) . 1_455

loop_
_geom_bond_atom_site_label_1
_geom_bond_atom_site_label_2
_geom_bond_distance
_geom_bond_site_symmetry_2
Ca1 O2 2.281(7) 4
Ca1 O2 2.281(7) 1_655
Ca1 O3 2.325(13) .
Ca1 O5 2.343(13) .
Ca1 O1 2.377(6) 4_655
Ca1 O1 2.377(6) .
Ca1 C6 3.220(10) 4_655
Ca1 C6 3.220(10) .
N2 C2 1.346(12) .
N2 C1 1.368(13) .
N3 C5 1.490(11) .
N1 C2 1.322(14) .
N1 C3 1.357(12) .
C5 C4 1.505(12) .
C5 C6 1.545(12) .
C3 C1 1.346(15) .
C3 C4 1.515(14) .
C6 O2 1.210(10) .
C6 O1 1.232(10) .
O2 Ca1 2.281(7) 1_455
